data_4300161
loop_
_publ_author_name
'Stephen R. Foley'
'Yuanlin Zhou'
'Glenn P. A. Yap'
'Darrin S. Richeson'

_publ_section_title
;
Synthesis of MII[N(SiMe3)2][Me3SiNC(tBu)NSiMe3] (M = Sn, Ge) from Amidinate
Precursors: Active Catalysts for Phenyl Isocyanate Cyclization
;
_journal_name_full 'Inorganic Chemistry'
_journal_page_first 924
_journal_page_last 929
_journal_volume 39
_journal_year 2000
_chemical_formula_sum 'C16 H42 N4 Si4 Sn'
_chemical_formula_weight 521.59
_space_group_IT_number 60
_symmetry_cell_setting orthorhombic
_symmetry_space_group_name_Hall '-P 2n 2ab'
_symmetry_space_group_name_H-M 'P b c n'
_atom_sites_solution_hydrogens geom
_atom_sites_solution_primary direct
_atom_sites_solution_secondary difmap
_audit_creation_method SHELXL-97
_cell_angle_alpha 90.00
_cell_angle_beta 90.00
_cell_angle_gamma 90.00
_cell_formula_units_Z 4
_cell_length_a 10.998(1)
_cell_length_b 12.154(1)
_cell_length_c 20.084(2)
_cell_measurement_reflns_used 'reflections from 60 data frames'
_cell_measurement_temperature 203(2)
_cell_measurement_theta_max 28.29
_cell_measurement_theta_min 1.47
_cell_volume 2684.6(4)
_computing_cell_refinement 'Bruker SMART'
_computing_data_collection 'Bruker SMART'
_computing_data_reduction 'Bruker SHELXTL'
_computing_molecular_graphics 'Bruker SHELXTL'
_computing_publication_material 'Bruker SHELXTL'
_computing_structure_refinement 'SHELXL-97 (Sheldrick, 1997)'
_computing_structure_solution 'SHELXS-97 (Sheldrick, 1990)'
_diffrn_ambient_temperature 203(2)
_diffrn_measured_fraction_theta_full 0.933
_diffrn_measured_fraction_theta_max 0.933
_diffrn_measurement_device_type 'CCD area detector'
_diffrn_measurement_method 'phi and omega scans'
_diffrn_radiation_monochromator graphite
_diffrn_radiation_source 'fine-focus sealed tube'
_diffrn_radiation_type MoK\a
_diffrn_radiation_wavelength 0.71073
_diffrn_reflns_av_R_equivalents 0.0605
_diffrn_reflns_av_sigmaI/netI 0.0408
_diffrn_reflns_limit_h_max 14
_diffrn_reflns_limit_h_min 0
_diffrn_reflns_limit_k_max 15
_diffrn_reflns_limit_k_min 0
_diffrn_reflns_limit_l_max 26
_diffrn_reflns_limit_l_min 0
_diffrn_reflns_number 16190
_diffrn_reflns_theta_full 28.34
_diffrn_reflns_theta_max 28.34
_diffrn_reflns_theta_min 2.03
_diffrn_standards_decay_% <1
_diffrn_standards_number '50 standard frames at start and end'
_exptl_absorpt_coefficient_mu 1.138
_exptl_absorpt_correction_T_max 0.928069
_exptl_absorpt_correction_T_min 0.605001
_exptl_absorpt_correction_type multi-scan
_exptl_absorpt_process_details 'Blessing, Acta Cryst. (1995) A51 33-38.'
_exptl_crystal_colour colourless
_exptl_crystal_density_diffrn 1.290
_exptl_crystal_density_method 'not measured'
_exptl_crystal_description block
_exptl_crystal_F_000 1088
_exptl_crystal_size_max .4
_exptl_crystal_size_mid .4
_exptl_crystal_size_min .4
_refine_diff_density_max 0.778
_refine_diff_density_min -0.737
_refine_diff_density_rms 0.095
_refine_ls_extinction_method none
_refine_ls_goodness_of_fit_ref 1.058
_refine_ls_hydrogen_treatment mixed
_refine_ls_matrix_type full
_refine_ls_number_parameters 114
_refine_ls_number_reflns 3134
_refine_ls_number_restraints 0
_refine_ls_restrained_S_all 1.058
_refine_ls_R_factor_all 0.0456
_refine_ls_R_factor_gt 0.0362
_refine_ls_shift/su_max 0.003
_refine_ls_shift/su_mean 0.000
_refine_ls_structure_factor_coef Fsqd
_refine_ls_weighting_details 'calc w=1/[\s^2^(Fo^2^)+(0.0588P)^2^+1.1989P] where P=(Fo^2^+2Fc^2^)/3'
_refine_ls_weighting_scheme calc
_refine_ls_wR_factor_gt 0.0975
_refine_ls_wR_factor_ref 0.1002
_reflns_number_gt 2598
_reflns_number_total 3134
_reflns_threshold_expression >2sigma(I)
_cod_database_code 4300161

loop_
_symmetry_equiv_pos_as_xyz
'x, y, z'
'-x+1/2, -y+1/2, z+1/2'
'-x, y, -z+1/2'
'x+1/2, -y+1/2, -z'
'-x, -y, -z'
'x-1/2, y-1/2, -z-1/2'
'x, -y, z-1/2'
'-x-1/2, y-1/2, z'

loop_
_atom_site_label
_atom_site_type_symbol
_atom_site_fract_x
_atom_site_fract_y
_atom_site_fract_z
_atom_site_U_iso_or_equiv
_atom_site_adp_type
_atom_site_occupancy
_atom_site_symmetry_multiplicity
_atom_site_calc_flag
_atom_site_refinement_flags
_atom_site_disorder_assembly
_atom_site_disorder_group
Sn Sn 0.0000 0.76633(2) 0.2500 0.02393(11) Uani 1 2 d S . .
Si1 Si 0.18733(7) 0.55730(7) 0.16363(4) 0.02929(19) Uani 1 1 d . . .
Si2 Si 0.19754(8) 0.76915(7) 0.40742(4) 0.03039(19) Uani 1 1 d . . .
N1 N 0.1445(2) 0.6431(2) 0.22887(12) 0.0268(5) Uani 1 1 d . . .
N2 N 0.1444(2) 0.71336(19) 0.33347(11) 0.0281(5) Uani 1 1 d . . .
C1 C 0.0854(3) 0.5859(3) 0.09206(16) 0.0456(8) Uani 1 1 d . . .
H1A H 0.0941 0.6622 0.0787 0.068 Uiso 1 1 calc R . .
H1B H 0.0018 0.5720 0.1049 0.068 Uiso 1 1 calc R . .
H1C H 0.1071 0.5384 0.0551 0.068 Uiso 1 1 calc R . .
C2 C 0.3472(3) 0.5809(4) 0.13522(19) 0.0538(10) Uani 1 1 d . . .
H2A H 0.3570 0.6573 0.1223 0.081 Uiso 1 1 calc R . .
H2B H 0.3645 0.5338 0.0974 0.081 Uiso 1 1 calc R . .
H2C H 0.4029 0.5639 0.1712 0.081 Uiso 1 1 calc R . .
C3 C 0.1689(3) 0.4102(3) 0.18821(19) 0.0493(9) Uani 1 1 d . . .
H3A H 0.0861 0.3977 0.2031 0.074 Uiso 1 1 calc R . .
H3B H 0.2249 0.3930 0.2240 0.074 Uiso 1 1 calc R . .
H3C H 0.1860 0.3634 0.1502 0.074 Uiso 1 1 calc R . .
C4 C 0.0786(3) 0.8673(3) 0.43560(17) 0.0461(8) Uani 1 1 d . . .
H4A H 0.0026 0.8282 0.4420 0.069 Uiso 1 1 calc R . .
H4B H 0.0677 0.9240 0.4022 0.069 Uiso 1 1 calc R . .
H4C H 0.1035 0.9007 0.4773 0.069 Uiso 1 1 calc R . .
C5 C 0.2219(4) 0.6644(3) 0.47406(17) 0.0499(9) Uani 1 1 d . . .
H5A H 0.1473 0.6235 0.4811 0.075 Uiso 1 1 calc R . .
H5B H 0.2450 0.7010 0.5151 0.075 Uiso 1 1 calc R . .
H5C H 0.2860 0.6143 0.4606 0.075 Uiso 1 1 calc R . .
C6 C 0.3429(3) 0.8461(3) 0.39534(18) 0.0507(9) Uani 1 1 d . . .
H6A H 0.3319 0.9015 0.3611 0.076 Uiso 1 1 calc R . .
H6B H 0.4063 0.7953 0.3819 0.076 Uiso 1 1 calc R . .
H6C H 0.3659 0.8814 0.4368 0.076 Uiso 1 1 calc R . .
C7 C 0.2008(2) 0.6546(2) 0.28788(14) 0.0288(6) Uani 1 1 d . . .
C8 C 0.3251(3) 0.6058(3) 0.29951(18) 0.0451(8) Uani 1 1 d . . .
H8A H 0.3513 0.6221 0.3446 0.068 Uiso 1 1 calc R . .
H8B H 0.3824 0.6373 0.2681 0.068 Uiso 1 1 calc R . .
H8C H 0.3216 0.5267 0.2933 0.068 Uiso 1 1 calc R . .

loop_
_atom_site_aniso_label
_atom_site_aniso_U_11
_atom_site_aniso_U_22
_atom_site_aniso_U_33
_atom_site_aniso_U_23
_atom_site_aniso_U_13
_atom_site_aniso_U_12
Sn 0.02137(16) 0.02347(16) 0.02695(16) 0.000 -0.00063(10) 0.000
Si1 0.0283(4) 0.0307(4) 0.0289(4) -0.0033(3) 0.0013(3) 0.0049(3)
Si2 0.0337(4) 0.0321(4) 0.0254(4) 0.0002(3) -0.0051(4) -0.0033(3)
N1 0.0209(11) 0.0319(13) 0.0277(11) -0.0023(9) 0.0003(9) 0.0012(9)
N2 0.0265(12) 0.0330(13) 0.0247(12) -0.0005(10) -0.0042(9) 0.0009(9)
C1 0.052(2) 0.053(2) 0.0316(16) -0.0067(14) -0.0042(15) 0.0155(17)
C2 0.0368(18) 0.074(3) 0.050(2) -0.0119(19) 0.0180(16) 0.0025(17)
C3 0.061(2) 0.0312(17) 0.056(2) -0.0039(15) -0.0050(18) 0.0054(16)
C4 0.056(2) 0.0424(19) 0.0395(18) -0.0115(15) -0.0013(16) 0.0023(16)
C5 0.064(2) 0.049(2) 0.0361(18) 0.0060(15) -0.0161(17) -0.0025(17)
C6 0.0469(19) 0.058(2) 0.047(2) -0.0032(17) -0.0051(16) -0.0165(17)
C7 0.0247(13) 0.0297(14) 0.0320(15) -0.0003(11) -0.0028(12) 0.0005(11)
C8 0.0374(18) 0.055(2) 0.0428(18) -0.0086(16) -0.0089(15) 0.0173(15)

loop_
_atom_type_symbol
_atom_type_description
_atom_type_scat_dispersion_real
_atom_type_scat_dispersion_imag
_atom_type_scat_source
C C 0.0033 0.0016 'International Tables Vol C Tables 4.2.6.8 and 6.1.1.4'
H H 0.0000 0.0000 'International Tables Vol C Tables 4.2.6.8 and 6.1.1.4'
N N 0.0061 0.0033 'International Tables Vol C Tables 4.2.6.8 and 6.1.1.4'
Si Si 0.0817 0.0704 'International Tables Vol C Tables 4.2.6.8 and 6.1.1.4'
Sn Sn -0.6537 1.4246 'International Tables Vol C Tables 4.2.6.8 and 6.1.1.4'

loop_
_geom_angle_atom_site_label_1
_geom_angle_atom_site_label_2
_geom_angle_atom_site_label_3
_geom_angle
_geom_angle_site_symmetry_1
_geom_angle_site_symmetry_3
_geom_angle_publ_flag
N1 Sn N1 95.36(12) 3 . ?
N1 Sn N2 58.63(8) 3 3 ?
N1 Sn N2 99.15(8) . 3 ?
N1 Sn N2 99.15(8) 3 . ?
N1 Sn N2 58.63(8) . . ?
N2 Sn N2 148.84(11) 3 . ?
N1 Si1 C1 107.91(13) . . ?
N1 Si1 C3 110.23(15) . . ?
C1 Si1 C3 108.58(18) . . ?
N1 Si1 C2 113.11(15) . . ?
C1 Si1 C2 107.61(18) . . ?
C3 Si1 C2 109.26(18) . . ?
N2 Si2 C4 105.93(14) . . ?
N2 Si2 C5 113.32(15) . . ?
C4 Si2 C5 108.68(17) . . ?
N2 Si2 C6 111.89(15) . . ?
C4 Si2 C6 108.71(18) . . ?
C5 Si2 C6 108.18(18) . . ?
C7 N1 Si1 126.93(19) . . ?
C7 N1 Sn 95.26(17) . . ?
Si1 N1 Sn 137.80(13) . . ?
C7 N2 Si2 130.5(2) . . ?
C7 N2 Sn 88.38(17) . . ?
Si2 N2 Sn 135.83(13) . . ?
N2 C7 N1 116.8(2) . . ?
N2 C7 C8 122.2(3) . . ?
N1 C7 C8 120.9(3) . . ?

loop_
_geom_bond_atom_site_label_1
_geom_bond_atom_site_label_2
_geom_bond_distance
_geom_bond_site_symmetry_2
_geom_bond_publ_flag
Sn N1 2.224(2) 3 ?
Sn N1 2.224(2) . ?
Sn N2 2.397(2) 3 ?
Sn N2 2.397(2) . ?
Si1 N1 1.740(2) . ?
Si1 C1 1.856(3) . ?
Si1 C3 1.866(3) . ?
Si1 C2 1.870(3) . ?
Si2 N2 1.734(2) . ?
Si2 C4 1.858(3) . ?
Si2 C5 1.866(4) . ?
Si2 C6 1.868(4) . ?
N1 C7 1.345(4) . ?
N2 C7 1.317(4) . ?
C7 C8 1.508(4) . ?

_journal_paper_doi 10.1021/ic991004b
